data_4102281
loop_
_publ_author_name
'Fu Chen'
'Guibin Ma'
'Guy M. Bernard'
'Ronald G. Cavell'
'Robert McDonald'
'Michael J. Ferguson'
'Roderick E. Wasylishen'

_publ_contact_author_address
; Department of Chemistry
  University of Alberta
  Edmonton, Alberta T6G 2G2
  Canada
;
_publ_contact_author_email Roderick.Wasylishen@ualberta.ca
_publ_contact_author_fax 1(780)4928231
_publ_contact_author_name 'Dr. Roderick E. Wasylishen'
_publ_contact_author_phone 1(780)4924336
_publ_section_title
;
 Solid-State 115In and 31P NMR Studies of Triarylphosphine Indium
 Trihalide Adducts
;
_journal_name_full 'Journal of the American Chemical Society'
_journal_page_first 5479
_journal_page_last 5493
_journal_paper_doi 10.1021/ja100625p
_journal_volume 132
_journal_year 2010
_chemical_formula_moiety 'C21 H21 Cl3 In O3 P, C21 H21 O3 P'
_chemical_formula_sum 'C42 H42 Cl3 In O6 P2'
_chemical_formula_weight 925.87
_space_group_IT_number 15
_symmetry_cell_setting monoclinic
_symmetry_space_group_name_Hall '-C 2yc'
_symmetry_space_group_name_H-M 'C 1 2/c 1'
_atom_sites_solution_hydrogens geom
_atom_sites_solution_primary direct
_atom_sites_solution_secondary difmap
_audit_creation_method 'manual editing of SHELXL template'
_cell_angle_alpha 90.00
_cell_angle_beta 92.4490(10)
_cell_angle_gamma 90.00
_cell_formula_units_Z 8
_cell_length_a 25.1006(17)
_cell_length_b 15.0311(10)
_cell_length_c 22.0125(15)
_cell_measurement_reflns_used 6165
_cell_measurement_temperature 193(2)
_cell_measurement_theta_max 27.46
_cell_measurement_theta_min 2.41
_cell_volume 8297.5(10)
_computing_cell_refinement 'Bruker SAINT (Bruker, 1997)'
_computing_data_collection 'Bruker SMART (Bruker, 1997)'
_computing_data_reduction 'Bruker SAINT (Bruker, 1997)'
_computing_molecular_graphics 'Bruker SHELXTL (Bruker, 1997)'
_computing_publication_material 'Bruker SHELXTL (Bruker, 1997)'
_computing_structure_refinement 'SHELXL-97 (Sheldrick, 1997)'
_computing_structure_solution 'SHELXS-97 (Sheldrick, 1990)'
_diffrn_ambient_temperature 193(2)
_diffrn_detector_area_resol_mean 8.192
_diffrn_measured_fraction_theta_full 0.992
_diffrn_measured_fraction_theta_max 0.987
_diffrn_measurement_device_type 'Bruker PLATFORM diffractometer/SMART 1000 CCD area detector'
_diffrn_measurement_method '\w scans'
_diffrn_radiation_monochromator graphite
_diffrn_radiation_source 'fine-focus sealed tube'
_diffrn_radiation_type MoK\a
_diffrn_radiation_wavelength 0.71073
_diffrn_reflns_av_R_equivalents 0.0406
_diffrn_reflns_av_sigmaI/netI 0.0613
_diffrn_reflns_limit_h_max 28
_diffrn_reflns_limit_h_min -31
_diffrn_reflns_limit_k_max 7
_diffrn_reflns_limit_k_min -18
_diffrn_reflns_limit_l_max 14
_diffrn_reflns_limit_l_min -27
_diffrn_reflns_number 15427
_diffrn_reflns_theta_full 25.25
_diffrn_reflns_theta_max 26.40
_diffrn_reflns_theta_min 1.81
_diffrn_standards_decay_% 0
_diffrn_standards_interval_time 0
_diffrn_standards_number 0
_exptl_absorpt_coefficient_mu 0.886
_exptl_absorpt_correction_T_max 0.8786
_exptl_absorpt_correction_T_min 0.6462
_exptl_absorpt_correction_type multi-scan
_exptl_absorpt_process_details 'SADABS (Sheldrick, 1996)'
_exptl_crystal_colour colourless
_exptl_crystal_density_diffrn 1.482
_exptl_crystal_density_method 'not measured'
_exptl_crystal_description block
_exptl_crystal_F_000 3776
_exptl_crystal_size_max 0.54
_exptl_crystal_size_mid 0.18
_exptl_crystal_size_min 0.15
_refine_diff_density_max 1.085
_refine_diff_density_min -0.428
_refine_diff_density_rms 0.087
_refine_ls_extinction_method none
_refine_ls_goodness_of_fit_ref 0.998
_refine_ls_hydrogen_treatment constr
_refine_ls_matrix_type full
_refine_ls_number_parameters 493
_refine_ls_number_reflns 8403
_refine_ls_number_restraints 0
_refine_ls_restrained_S_all 0.998
_refine_ls_R_factor_all 0.0647
_refine_ls_R_factor_gt 0.0411
_refine_ls_shift/su_max 0.001
_refine_ls_shift/su_mean 0.000
_refine_ls_structure_factor_coef Fsqd
_refine_ls_weighting_details 'calc w=1/[\s^2^(Fo^2^)+(0.0488P)^2^+0.0000P] where P=(Fo^2^+2Fc^2^)/3'
_refine_ls_weighting_scheme calc
_refine_ls_wR_factor_gt 0.0941
_refine_ls_wR_factor_ref 0.1045
_reflns_number_gt 6180
_reflns_number_total 8403
_reflns_threshold_expression I>2\s(I)
_cod_data_source_file ja100625p_si_007.cif
_cod_data_source_block Cl3In[P(o-Anis)3]:P(o-Anis)3(2)
_cod_database_code 4102281

loop_
_symmetry_equiv_pos_as_xyz
'x, y, z'
'-x, y, -z+1/2'
'x+1/2, y+1/2, z'
'-x+1/2, y+1/2, -z+1/2'
'-x, -y, -z'
'x, -y, z-1/2'
'-x+1/2, -y+1/2, -z'
'x+1/2, -y+1/2, z-1/2'

loop_
_atom_site_label
_atom_site_type_symbol
_atom_site_fract_x
_atom_site_fract_y
_atom_site_fract_z
_atom_site_U_iso_or_equiv
_atom_site_adp_type
_atom_site_occupancy
_atom_site_symmetry_multiplicity
_atom_site_calc_flag
_atom_site_refinement_flags
In In 0.312946(10) 0.429397(16) 0.166302(11) 0.03181(9) Uani 1 1 d .
Cl1 Cl 0.35183(4) 0.37363(7) 0.25903(4) 0.0460(2) Uani 1 1 d .
Cl2 Cl 0.30418(5) 0.30102(7) 0.10285(5) 0.0638(3) Uani 1 1 d .
Cl3 Cl 0.22465(4) 0.47521(7) 0.18714(5) 0.0481(3) Uani 1 1 d .
P1 P 0.36323(3) 0.56203(5) 0.12602(4) 0.02284(19) Uani 1 1 d .
O1 O 0.42646(10) 0.40573(15) 0.14162(11) 0.0368(6) Uani 1 1 d .
O2 O 0.27598(9) 0.50178(17) 0.04851(11) 0.0398(6) Uani 1 1 d .
O3 O 0.32494(10) 0.60384(17) 0.24422(10) 0.0399(6) Uani 1 1 d .
C11 C 0.43291(13) 0.5602(2) 0.14928(14) 0.0257(7) Uani 1 1 d .
C12 C 0.45798(13) 0.4770(2) 0.15538(14) 0.0282(7) Uani 1 1 d .
C13 C 0.51173(15) 0.4729(3) 0.17307(15) 0.0375(9) Uani 1 1 d .
H13 H 0.5288 0.4169 0.1787 0.045 Uiso 1 1 calc R
C14 C 0.54020(15) 0.5505(3) 0.18236(16) 0.0433(10) Uani 1 1 d .
H14 H 0.5771 0.5476 0.1936 0.052 Uiso 1 1 calc R
C15 C 0.51582(15) 0.6327(3) 0.17556(16) 0.0394(9) Uani 1 1 d .
H15 H 0.5360 0.6856 0.1819 0.047 Uiso 1 1 calc R
C16 C 0.46204(14) 0.6376(2) 0.15947(14) 0.0299(8) Uani 1 1 d .
H16 H 0.4451 0.6939 0.1554 0.036 Uiso 1 1 calc R
C17 C 0.44957(18) 0.3187(3) 0.1484(2) 0.0562(12) Uani 1 1 d .
H17A H 0.4233 0.2737 0.1352 0.067 Uiso 1 1 calc R
H17B H 0.4603 0.3087 0.1912 0.067 Uiso 1 1 calc R
H17C H 0.4809 0.3143 0.1235 0.067 Uiso 1 1 calc R
C21 C 0.36081(13) 0.56285(19) 0.04387(14) 0.0240(7) Uani 1 1 d .
C22 C 0.31508(14) 0.5318(2) 0.01279(15) 0.0303(8) Uani 1 1 d .
C23 C 0.31164(16) 0.5349(3) -0.05019(17) 0.0427(10) Uani 1 1 d .
H23 H 0.2812 0.5118 -0.0719 0.051 Uiso 1 1 calc R
C24 C 0.35292(18) 0.5720(3) -0.08122(17) 0.0465(10) Uani 1 1 d .
H24 H 0.3503 0.5754 -0.1243 0.056 Uiso 1 1 calc R
C25 C 0.39774(16) 0.6039(2) -0.05048(17) 0.0394(9) Uani 1 1 d .
H25 H 0.4257 0.6295 -0.0724 0.047 Uiso 1 1 calc R
C26 C 0.40215(14) 0.5990(2) 0.01160(16) 0.0309(8) Uani 1 1 d .
H26 H 0.4334 0.6202 0.0327 0.037 Uiso 1 1 calc R
C27 C 0.22889(16) 0.4657(3) 0.01847(19) 0.0557(12) Uani 1 1 d .
H27A H 0.2020 0.4541 0.0485 0.067 Uiso 1 1 calc R
H27B H 0.2378 0.4101 -0.0019 0.067 Uiso 1 1 calc R
H27C H 0.2147 0.5085 -0.0117 0.067 Uiso 1 1 calc R
C31 C 0.33406(12) 0.6668(2) 0.14834(14) 0.0249(7) Uani 1 1 d .
C32 C 0.31537(13) 0.6754(2) 0.20659(15) 0.0295(8) Uani 1 1 d .
C33 C 0.28977(15) 0.7527(3) 0.22373(17) 0.0413(9) Uani 1 1 d .
H33 H 0.2761 0.7580 0.2631 0.050 Uiso 1 1 calc R
C34 C 0.28451(15) 0.8216(2) 0.18254(18) 0.0429(10) Uani 1 1 d .
H34 H 0.2673 0.8749 0.1940 0.051 Uiso 1 1 calc R
C35 C 0.30387(13) 0.8146(2) 0.12488(17) 0.0343(8) Uani 1 1 d .
H35 H 0.3007 0.8632 0.0974 0.041 Uiso 1 1 calc R
C36 C 0.32785(12) 0.7365(2) 0.10760(15) 0.0265(7) Uani 1 1 d .
H36 H 0.3402 0.7306 0.0676 0.032 Uiso 1 1 calc R
C37 C 0.3002(2) 0.6041(3) 0.30176(17) 0.0610(13) Uani 1 1 d .
H37A H 0.3062 0.5466 0.3219 0.073 Uiso 1 1 calc R
H37B H 0.2618 0.6144 0.2954 0.073 Uiso 1 1 calc R
H37C H 0.3158 0.6516 0.3274 0.073 Uiso 1 1 calc R
P2 P 0.44600(3) 0.82631(5) 0.04542(4) 0.0256(2) Uani 1 1 d .
O4 O 0.52303(9) 0.69246(15) 0.01544(11) 0.0359(6) Uani 1 1 d .
O5 O 0.34932(9) 0.82856(17) -0.03045(11) 0.0401(6) Uani 1 1 d .
O6 O 0.43485(11) 0.86109(16) 0.17335(11) 0.0402(6) Uani 1 1 d .
C41 C 0.51817(13) 0.8321(2) 0.06296(14) 0.0253(7) Uani 1 1 d .
C42 C 0.54933(13) 0.7578(2) 0.04836(15) 0.0282(7) Uani 1 1 d .
C43 C 0.60317(14) 0.7544(2) 0.06581(16) 0.0353(8) Uani 1 1 d .
H43 H 0.6241 0.7047 0.0549 0.042 Uiso 1 1 calc R
C44 C 0.62620(14) 0.8233(2) 0.09901(16) 0.0371(9) Uani 1 1 d .
H44 H 0.6628 0.8202 0.1119 0.044 Uiso 1 1 calc R
C45 C 0.59664(14) 0.8962(2) 0.11348(16) 0.0340(8) Uani 1 1 d .
H45 H 0.6129 0.9439 0.1356 0.041 Uiso 1 1 calc R
C46 C 0.54260(14) 0.9006(2) 0.09586(15) 0.0298(8) Uani 1 1 d .
H46 H 0.5223 0.9511 0.1066 0.036 Uiso 1 1 calc R
C47 C 0.55084(16) 0.6111(2) 0.00660(18) 0.0452(10) Uani 1 1 d .
H47A H 0.5274 0.5692 -0.0158 0.054 Uiso 1 1 calc R
H47B H 0.5617 0.5856 0.0462 0.054 Uiso 1 1 calc R
H47C H 0.5825 0.6226 -0.0167 0.054 Uiso 1 1 calc R
C51 C 0.44130(13) 0.8477(2) -0.03701(15) 0.0256(7) Uani 1 1 d .
C52 C 0.39112(14) 0.8396(2) -0.06706(16) 0.0330(8) Uani 1 1 d .
C53 C 0.38605(16) 0.8430(2) -0.13060(17) 0.0408(9) Uani 1 1 d .
H53 H 0.3522 0.8362 -0.1510 0.049 Uiso 1 1 calc R
C54 C 0.43103(17) 0.8563(3) -0.16302(17) 0.0427(10) Uani 1 1 d .
H54 H 0.4277 0.8588 -0.2061 0.051 Uiso 1 1 calc R
C55 C 0.48000(16) 0.8659(2) -0.13523(17) 0.0384(9) Uani 1 1 d .
H55 H 0.5104 0.8756 -0.1586 0.046 Uiso 1 1 calc R
C56 C 0.48519(14) 0.8614(2) -0.07185(16) 0.0302(8) Uani 1 1 d .
H56 H 0.5195 0.8679 -0.0523 0.036 Uiso 1 1 calc R
C57 C 0.29842(15) 0.8110(3) -0.05930(19) 0.0542(12) Uani 1 1 d .
H57A H 0.2719 0.8035 -0.0283 0.065 Uiso 1 1 calc R
H57B H 0.3003 0.7564 -0.0835 0.065 Uiso 1 1 calc R
H57C H 0.2881 0.8609 -0.0859 0.065 Uiso 1 1 calc R
C61 C 0.42086(13) 0.9296(2) 0.07851(15) 0.0254(7) Uani 1 1 d .
C62 C 0.41472(14) 0.9328(2) 0.14151(16) 0.0321(8) Uani 1 1 d .
C63 C 0.38988(15) 1.0043(2) 0.16834(17) 0.0368(9) Uani 1 1 d .
H63 H 0.3856 1.0053 0.2110 0.044 Uiso 1 1 calc R
C64 C 0.37138(15) 1.0743(2) 0.13236(19) 0.0391(9) Uani 1 1 d .
H64 H 0.3542 1.1233 0.1506 0.047 Uiso 1 1 calc R
C65 C 0.37755(14) 1.0739(2) 0.07076(17) 0.0343(8) Uani 1 1 d .
H65 H 0.3651 1.1225 0.0465 0.041 Uiso 1 1 calc R
C66 C 0.40220(13) 1.0016(2) 0.04418(16) 0.0297(8) Uani 1 1 d .
H66 H 0.4064 1.0015 0.0015 0.036 Uiso 1 1 calc R
C67 C 0.42746(19) 0.8598(3) 0.23771(17) 0.0542(12) Uani 1 1 d .
H67A H 0.4432 0.8054 0.2553 0.065 Uiso 1 1 calc R
H67B H 0.3893 0.8612 0.2452 0.065 Uiso 1 1 calc R
H67C H 0.4449 0.9118 0.2566 0.065 Uiso 1 1 calc R

loop_
_atom_site_aniso_label
_atom_site_aniso_U_11
_atom_site_aniso_U_22
_atom_site_aniso_U_33
_atom_site_aniso_U_23
_atom_site_aniso_U_13
_atom_site_aniso_U_12
In 0.03564(15) 0.02962(14) 0.02992(15) 0.00467(11) -0.00166(10) -0.00615(11)
Cl1 0.0487(6) 0.0579(6) 0.0311(5) 0.0115(5) -0.0014(4) 0.0035(5)
Cl2 0.0851(9) 0.0327(5) 0.0708(8) -0.0118(5) -0.0283(6) 0.0046(5)
Cl3 0.0322(5) 0.0667(7) 0.0455(6) 0.0107(5) 0.0017(4) -0.0060(5)
P1 0.0243(4) 0.0226(4) 0.0216(4) 0.0002(3) 0.0004(3) 0.0002(3)
O1 0.0415(15) 0.0242(12) 0.0449(16) -0.0009(11) 0.0060(12) 0.0087(11)
O2 0.0281(14) 0.0563(17) 0.0343(15) 0.0074(12) -0.0083(11) -0.0096(12)
O3 0.0520(17) 0.0435(15) 0.0246(14) 0.0052(11) 0.0065(11) 0.0078(13)
C11 0.0271(18) 0.0295(18) 0.0202(17) -0.0024(14) -0.0008(13) 0.0015(14)
C12 0.0307(19) 0.0306(18) 0.0236(18) -0.0006(14) 0.0041(14) 0.0057(15)
C13 0.037(2) 0.048(2) 0.028(2) 0.0048(17) 0.0061(16) 0.0137(18)
C14 0.0258(19) 0.075(3) 0.028(2) -0.0018(19) -0.0046(15) 0.0049(19)
C15 0.035(2) 0.050(2) 0.033(2) -0.0070(18) -0.0014(16) -0.0069(18)
C16 0.0338(19) 0.0326(19) 0.0232(18) -0.0040(15) -0.0009(14) -0.0002(15)
C17 0.065(3) 0.031(2) 0.074(3) 0.002(2) 0.011(2) 0.016(2)
C21 0.0317(18) 0.0183(15) 0.0220(17) 0.0001(13) 0.0017(14) 0.0027(13)
C22 0.033(2) 0.0309(18) 0.0265(19) 0.0035(15) -0.0009(15) 0.0023(15)
C23 0.049(2) 0.048(2) 0.030(2) -0.0049(18) -0.0092(18) -0.0034(19)
C24 0.069(3) 0.051(3) 0.0196(19) -0.0033(18) 0.0019(19) 0.003(2)
C25 0.051(2) 0.036(2) 0.032(2) 0.0000(17) 0.0129(18) -0.0007(18)
C26 0.036(2) 0.0242(17) 0.033(2) -0.0028(15) 0.0038(16) -0.0007(15)
C27 0.034(2) 0.079(3) 0.052(3) 0.010(2) -0.0148(19) -0.019(2)
C31 0.0248(17) 0.0240(17) 0.0258(18) -0.0027(14) -0.0004(14) -0.0016(13)
C32 0.0308(19) 0.0309(19) 0.0264(19) -0.0027(15) -0.0012(15) 0.0040(15)
C33 0.046(2) 0.041(2) 0.038(2) -0.0095(18) 0.0113(18) 0.0078(18)
C34 0.043(2) 0.032(2) 0.054(3) -0.0072(18) 0.0060(19) 0.0111(17)
C35 0.0288(19) 0.0266(18) 0.047(2) 0.0012(16) -0.0002(16) 0.0001(15)
C36 0.0236(17) 0.0294(18) 0.0261(18) 0.0017(14) -0.0024(13) 0.0013(14)
C37 0.088(4) 0.071(3) 0.026(2) 0.008(2) 0.019(2) 0.018(3)
P2 0.0254(5) 0.0220(4) 0.0291(5) 0.0011(4) -0.0011(4) -0.0013(3)
O4 0.0360(14) 0.0267(13) 0.0448(16) -0.0067(11) -0.0008(11) 0.0027(11)
O5 0.0244(13) 0.0544(17) 0.0409(15) 0.0053(12) -0.0042(11) -0.0069(12)
O6 0.0590(18) 0.0334(14) 0.0281(14) 0.0028(11) 0.0001(12) 0.0058(12)
C41 0.0271(18) 0.0228(16) 0.0256(18) 0.0035(14) -0.0014(14) -0.0015(13)
C42 0.0286(18) 0.0242(17) 0.0317(19) 0.0041(15) 0.0001(14) -0.0018(14)
C43 0.0292(19) 0.035(2) 0.042(2) 0.0054(17) 0.0034(16) 0.0021(16)
C44 0.0246(19) 0.043(2) 0.043(2) 0.0116(18) -0.0047(16) -0.0024(16)
C45 0.036(2) 0.0328(19) 0.033(2) 0.0042(16) -0.0073(16) -0.0115(16)
C46 0.036(2) 0.0229(17) 0.030(2) 0.0041(14) -0.0016(15) -0.0037(14)
C47 0.049(2) 0.031(2) 0.055(3) -0.0092(19) -0.002(2) 0.0098(18)
C51 0.0294(18) 0.0192(16) 0.0283(18) -0.0011(14) 0.0003(14) -0.0008(13)
C52 0.034(2) 0.0291(18) 0.036(2) 0.0007(16) -0.0031(16) -0.0030(15)
C53 0.041(2) 0.042(2) 0.038(2) 0.0033(18) -0.0106(18) -0.0023(18)
C54 0.058(3) 0.043(2) 0.027(2) 0.0002(17) -0.0037(18) 0.0043(19)
C55 0.047(2) 0.031(2) 0.038(2) 0.0022(17) 0.0108(18) 0.0040(17)
C56 0.0309(19) 0.0201(16) 0.040(2) 0.0009(15) 0.0013(16) -0.0021(14)
C57 0.031(2) 0.075(3) 0.055(3) 0.009(2) -0.0121(19) -0.011(2)
C61 0.0235(17) 0.0226(16) 0.0300(19) 0.0006(14) 0.0008(14) -0.0026(13)
C62 0.034(2) 0.0266(18) 0.036(2) 0.0028(16) -0.0024(15) -0.0038(15)
C63 0.041(2) 0.032(2) 0.037(2) -0.0069(16) 0.0050(17) -0.0011(16)
C64 0.033(2) 0.0287(19) 0.056(3) -0.0067(18) 0.0022(18) 0.0044(16)
C65 0.0304(19) 0.0228(17) 0.049(2) 0.0034(16) -0.0049(17) -0.0002(15)
C66 0.0242(18) 0.0277(18) 0.037(2) 0.0028(15) -0.0025(15) -0.0016(14)
C67 0.076(3) 0.055(3) 0.031(2) 0.006(2) 0.000(2) 0.005(2)

loop_
_atom_type_symbol
_atom_type_description
_atom_type_scat_dispersion_real
_atom_type_scat_dispersion_imag
_atom_type_scat_source
C C 0.0033 0.0016 'International Tables Vol C Tables 4.2.6.8 and 6.1.1.4'
H H 0.0000 0.0000 'International Tables Vol C Tables 4.2.6.8 and 6.1.1.4'
O O 0.0106 0.0060 'International Tables Vol C Tables 4.2.6.8 and 6.1.1.4'
P P 0.1023 0.0942 'International Tables Vol C Tables 4.2.6.8 and 6.1.1.4'
Cl Cl 0.1484 0.1585 'International Tables Vol C Tables 4.2.6.8 and 6.1.1.4'
In In -0.7276 1.3100 'International Tables Vol C Tables 4.2.6.8 and 6.1.1.4'

loop_
_geom_angle_atom_site_label_1
_geom_angle_atom_site_label_2
_geom_angle_atom_site_label_3
_geom_angle
Cl1 In Cl3 106.71(3)
Cl1 In Cl2 103.98(4)
Cl3 In Cl2 106.43(4)
Cl1 In P1 112.62(3)
Cl3 In P1 108.69(3)
Cl2 In P1 117.72(4)
C11 P1 C21 105.97(15)
C11 P1 C31 109.55(15)
C21 P1 C31 105.58(14)
C11 P1 In 112.33(11)
C21 P1 In 111.03(10)
C31 P1 In 112.00(11)
C12 O1 C17 117.8(3)
C22 O2 C27 117.3(3)
C32 O3 C37 117.4(3)
C16 C11 C12 120.0(3)
C16 C11 P1 122.1(3)
C12 C11 P1 117.8(2)
O1 C12 C13 125.2(3)
O1 C12 C11 115.3(3)
C13 C12 C11 119.5(3)
C14 C13 C12 119.6(4)
C13 C14 C15 121.0(3)
C16 C15 C14 119.9(4)
C15 C16 C11 119.9(3)
C22 C21 C26 119.8(3)
C22 C21 P1 118.8(2)
C26 C21 P1 121.3(3)
O2 C22 C23 125.0(3)
O2 C22 C21 115.3(3)
C23 C22 C21 119.7(3)
C24 C23 C22 119.4(4)
C25 C24 C23 120.8(4)
C26 C25 C24 120.2(4)
C25 C26 C21 120.0(3)
C36 C31 C32 119.6(3)
C36 C31 P1 121.2(2)
C32 C31 P1 119.1(2)
O3 C32 C33 124.3(3)
O3 C32 C31 115.2(3)
C33 C32 C31 120.5(3)
C34 C33 C32 118.8(3)
C33 C34 C35 121.3(3)
C36 C35 C34 119.5(3)
C35 C36 C31 120.3(3)
C61 P2 C41 103.22(15)
C61 P2 C51 103.56(15)
C41 P2 C51 102.70(15)
C42 O4 C47 117.3(3)
C52 O5 C57 117.2(3)
C62 O6 C67 117.1(3)
C46 C41 C42 118.0(3)
C46 C41 P2 123.7(3)
C42 C41 P2 117.8(2)
O4 C42 C43 124.0(3)
O4 C42 C41 115.4(3)
C43 C42 C41 120.6(3)
C44 C43 C42 119.9(3)
C45 C44 C43 120.3(3)
C44 C45 C46 120.2(3)
C41 C46 C45 120.9(3)
C56 C51 C52 118.1(3)
C56 C51 P2 123.6(3)
C52 C51 P2 117.9(3)
O5 C52 C53 123.9(3)
O5 C52 C51 115.5(3)
C53 C52 C51 120.6(3)
C54 C53 C52 118.8(4)
C55 C54 C53 122.0(4)
C54 C55 C56 119.3(3)
C51 C56 C55 121.2(3)
C66 C61 C62 117.5(3)
C66 C61 P2 123.8(3)
C62 C61 P2 118.4(2)
O6 C62 C63 123.7(3)
O6 C62 C61 115.1(3)
C63 C62 C61 121.2(3)
C64 C63 C62 119.4(3)
C65 C64 C63 120.8(3)
C64 C65 C66 119.4(3)
C61 C66 C65 121.7(3)

loop_
_geom_bond_atom_site_label_1
_geom_bond_atom_site_label_2
_geom_bond_distance
In Cl1 2.3773(9)
In Cl3 2.3840(10)
In Cl2 2.3867(10)
In P1 2.5395(8)
P1 C11 1.802(3)
P1 C21 1.807(3)
P1 C31 1.813(3)
O1 C12 1.359(4)
O1 C17 1.436(4)
O2 C22 1.361(4)
O2 C27 1.436(4)
O3 C32 1.372(4)
O3 C37 1.434(4)
C11 C16 1.387(4)
C11 C12 1.404(4)
C12 C13 1.390(5)
C13 C14 1.379(5)
C14 C15 1.384(5)
C15 C16 1.383(5)
C21 C22 1.391(5)
C21 C26 1.393(5)
C22 C23 1.386(5)
C23 C24 1.382(6)
C24 C25 1.374(6)
C25 C26 1.368(5)
C31 C36 1.384(4)
C31 C32 1.390(4)
C32 C33 1.388(5)
C33 C34 1.379(5)
C34 C35 1.382(5)
C35 C36 1.380(5)
P2 C61 1.838(3)
P2 C41 1.838(3)
P2 C51 1.842(3)
O4 C42 1.373(4)
O4 C47 1.425(4)
O5 C52 1.360(4)
O5 C57 1.427(4)
O6 C62 1.370(4)
O6 C67 1.437(4)
C41 C46 1.386(4)
C41 C42 1.409(4)
C42 C43 1.390(5)
C43 C44 1.381(5)
C44 C45 1.368(5)
C45 C46 1.396(5)
C51 C56 1.384(5)
C51 C52 1.403(5)
C52 C53 1.400(5)
C53 C54 1.376(5)
C54 C55 1.357(5)
C55 C56 1.397(5)
C61 C66 1.390(4)
C61 C62 1.403(5)
C62 C63 1.387(5)
C63 C64 1.385(5)
C64 C65 1.371(5)
C65 C66 1.391(5)

loop_
_geom_torsion_atom_site_label_1
_geom_torsion_atom_site_label_2
_geom_torsion_atom_site_label_3
_geom_torsion_atom_site_label_4
_geom_torsion
Cl1 In P1 C11 28.07(12)
Cl3 In P1 C11 146.09(11)
Cl2 In P1 C11 -92.90(12)
Cl1 In P1 C21 146.53(11)
Cl3 In P1 C21 -95.45(11)
Cl2 In P1 C21 25.55(12)
Cl1 In P1 C31 -95.71(12)
Cl3 In P1 C31 22.31(12)
Cl2 In P1 C31 143.31(11)
C21 P1 C11 C16 90.3(3)
C31 P1 C11 C16 -23.1(3)
In P1 C11 C16 -148.3(2)
C21 P1 C11 C12 -87.9(3)
C31 P1 C11 C12 158.6(2)
In P1 C11 C12 33.5(3)
C17 O1 C12 C13 3.0(5)
C17 O1 C12 C11 -178.5(3)
C16 C11 C12 O1 -177.0(3)
P1 C11 C12 O1 1.3(4)
C16 C11 C12 C13 1.5(5)
P1 C11 C12 C13 179.8(2)
O1 C12 C13 C14 176.2(3)
C11 C12 C13 C14 -2.2(5)
C12 C13 C14 C15 1.4(5)
C13 C14 C15 C16 0.3(5)
C14 C15 C16 C11 -1.0(5)
C12 C11 C16 C15 0.1(5)
P1 C11 C16 C15 -178.1(3)
C11 P1 C21 C22 156.5(3)
C31 P1 C21 C22 -87.3(3)
In P1 C21 C22 34.3(3)
C11 P1 C21 C26 -27.7(3)
C31 P1 C21 C26 88.5(3)
In P1 C21 C26 -149.9(2)
C27 O2 C22 C23 3.8(5)
C27 O2 C22 C21 -177.5(3)
C26 C21 C22 O2 -176.9(3)
P1 C21 C22 O2 -1.1(4)
C26 C21 C22 C23 1.8(5)
P1 C21 C22 C23 177.7(3)
O2 C22 C23 C24 176.1(4)
C21 C22 C23 C24 -2.5(5)
C22 C23 C24 C25 1.5(6)
C23 C24 C25 C26 0.3(6)
C24 C25 C26 C21 -1.0(5)
C22 C21 C26 C25 0.0(5)
P1 C21 C26 C25 -175.8(3)
C11 P1 C31 C36 97.4(3)
C21 P1 C31 C36 -16.3(3)
In P1 C31 C36 -137.3(2)
C11 P1 C31 C32 -85.7(3)
C21 P1 C31 C32 160.6(3)
In P1 C31 C32 39.6(3)
C37 O3 C32 C33 9.3(5)
C37 O3 C32 C31 -171.6(3)
C36 C31 C32 O3 -178.0(3)
P1 C31 C32 O3 5.0(4)
C36 C31 C32 C33 1.2(5)
P1 C31 C32 C33 -175.8(3)
O3 C32 C33 C34 177.3(3)
C31 C32 C33 C34 -1.8(6)
C32 C33 C34 C35 0.4(6)
C33 C34 C35 C36 1.5(6)
C34 C35 C36 C31 -2.1(5)
C32 C31 C36 C35 0.8(5)
P1 C31 C36 C35 177.8(3)
C61 P2 C41 C46 2.1(3)
C51 P2 C41 C46 109.5(3)
C61 P2 C41 C42 174.3(2)
C51 P2 C41 C42 -78.2(3)
C47 O4 C42 C43 9.5(5)
C47 O4 C42 C41 -171.8(3)
C46 C41 C42 O4 -179.6(3)
P2 C41 C42 O4 7.7(4)
C46 C41 C42 C43 -0.9(5)
P2 C41 C42 C43 -173.6(3)
O4 C42 C43 C44 -179.9(3)
C41 C42 C43 C44 1.5(5)
C42 C43 C44 C45 -1.7(5)
C43 C44 C45 C46 1.3(5)
C42 C41 C46 C45 0.6(5)
P2 C41 C46 C45 172.8(3)
C44 C45 C46 C41 -0.8(5)
C61 P2 C51 C56 108.6(3)
C41 P2 C51 C56 1.5(3)
C61 P2 C51 C52 -78.9(3)
C41 P2 C51 C52 173.9(3)
C57 O5 C52 C53 6.3(5)
C57 O5 C52 C51 -173.8(3)
C56 C51 C52 O5 -178.3(3)
P2 C51 C52 O5 8.8(4)
C56 C51 C52 C53 1.6(5)
P2 C51 C52 C53 -171.3(3)
O5 C52 C53 C54 178.6(3)
C51 C52 C53 C54 -1.3(5)
C52 C53 C54 C55 0.2(6)
C53 C54 C55 C56 0.6(6)
C52 C51 C56 C55 -0.8(5)
P2 C51 C56 C55 171.6(2)
C54 C55 C56 C51 -0.3(5)
C41 P2 C61 C66 108.5(3)
C51 P2 C61 C66 1.7(3)
C41 P2 C61 C62 -78.6(3)
C51 P2 C61 C62 174.6(3)
C67 O6 C62 C63 2.6(5)
C67 O6 C62 C61 -177.5(3)
C66 C61 C62 O6 -178.6(3)
P2 C61 C62 O6 8.1(4)
C66 C61 C62 C63 1.4(5)
P2 C61 C62 C63 -172.0(3)
O6 C62 C63 C64 179.2(3)
C61 C62 C63 C64 -0.8(5)
C62 C63 C64 C65 -0.3(6)
C63 C64 C65 C66 0.7(5)
C62 C61 C66 C65 -1.0(5)
P2 C61 C66 C65 172.0(3)
C64 C65 C66 C61 0.0(5)
